data_1549266
loop_
_publ_author_name
'Mon, Marta'
'Bruno, Rosaria'
'Ferrando-Soria, Jes\'us'
'Bartella, Lucia'
'Di Donna, Leonardo'
'Talia, Marianna'
'Lappano, Rosamaria'
'Maggiolini, Marcello'
'Armentano, Donatella'
'Pardo, Emilio'

_publ_section_title
;
 Crystallographic snapshots of host--guest interactions in
 drugs@metal--organic frameworks: towards mimicking molecular recognition
 processes
;
_journal_issue 4
_journal_name_full 'Materials Horizons'
_journal_page_first 683
_journal_paper_doi 10.1039/C8MH00302E
_journal_volume 5
_journal_year 2018
_chemical_formula_sum 'C37 H90 Ca Cl Cu6 N7 O50'
_chemical_formula_weight 1889.92
_space_group_crystal_system hexagonal
_space_group_IT_number 173
_space_group_name_Hall 'P 6c'
_space_group_name_H-M_alt 'P 63'
_symmetry_space_group_name_Hall 'P 6c'
_symmetry_space_group_name_H-M 'P 63'
_audit_creation_method SHELXL-2013
_audit_update_record
;
2018-02-14 deposited with the CCDC.
2018-04-19 downloaded from the CCDC.
;
_cell_angle_alpha 90
_cell_angle_beta 90
_cell_angle_gamma 120
_cell_formula_units_Z 2
_cell_length_a 17.997(3)
_cell_length_b 17.997(3)
_cell_length_c 12.861(2)
_cell_measurement_reflns_used 6597
_cell_measurement_temperature 90(2)
_cell_measurement_theta_max 24.51
_cell_measurement_theta_min 2.26
_cell_volume 3607.5(10)
_computing_cell_refinement 'Bruker APEX'
_computing_data_collection 'Bruker APEX'
_computing_data_reduction 'Bruker SAINT'
_computing_molecular_graphics 'Bruker SHELXTL'
_computing_publication_material 'Bruker SHELXTL'
_computing_structure_refinement 'SHELXL-2013 (Sheldrick, 2013)'
_computing_structure_solution 'SHELXS-2013 (Sheldrick, 2013)'
_diffrn_ambient_temperature 90(2)
_diffrn_measured_fraction_theta_full 1.000
_diffrn_measured_fraction_theta_max 0.995
_diffrn_measurement_device_type 'CCD area detector'
_diffrn_measurement_method 'phi and omega scans'
_diffrn_radiation_type MoK\a
_diffrn_radiation_wavelength 0.71073
_diffrn_reflns_av_R_equivalents 0.0775
_diffrn_reflns_av_unetI/netI 0.0742
_diffrn_reflns_Laue_measured_fraction_full 1.000
_diffrn_reflns_Laue_measured_fraction_max 0.995
_diffrn_reflns_limit_h_max 25
_diffrn_reflns_limit_h_min -25
_diffrn_reflns_limit_k_max 25
_diffrn_reflns_limit_k_min -22
_diffrn_reflns_limit_l_max 17
_diffrn_reflns_limit_l_min -18
_diffrn_reflns_number 41906
_diffrn_reflns_point_group_measured_fraction_full 0.993
_diffrn_reflns_point_group_measured_fraction_max 0.974
_diffrn_reflns_theta_full 25.242
_diffrn_reflns_theta_max 30.272
_diffrn_reflns_theta_min 1.306
_diffrn_source 'fine-focus sealed tube'
_exptl_absorpt_coefficient_mu 1.957
_exptl_absorpt_correction_T_max 0.752
_exptl_absorpt_correction_T_min 0.611
_exptl_absorpt_correction_type multi-scan
_exptl_absorpt_process_details sadabs
_exptl_crystal_colour green
_exptl_crystal_density_diffrn 1.740
_exptl_crystal_description hexagonal-prisms
_exptl_crystal_F_000 1944
_exptl_crystal_recrystallization_method 'slow diffusion'
_exptl_crystal_size_max 0.22
_exptl_crystal_size_mid 0.18
_exptl_crystal_size_min 0.18
_refine_diff_density_max 1.157
_refine_diff_density_min -1.502
_refine_diff_density_rms 0.314
_refine_ls_abs_structure_details
;
 Flack x determined using 1649 quotients [(I+)-(I-)]/[(I+)+(I-)]
 (Parsons and Flack (2004), Acta Cryst. A60, s61).
;
_refine_ls_abs_structure_Flack 0.14(2)
_refine_ls_extinction_method none
_refine_ls_goodness_of_fit_ref 1.009
_refine_ls_hydrogen_treatment undef
_refine_ls_matrix_type full
_refine_ls_number_parameters 380
_refine_ls_number_reflns 7026
_refine_ls_number_restraints 250
_refine_ls_restrained_S_all 1.401
_refine_ls_R_factor_all 0.1091
_refine_ls_R_factor_gt 0.0612
_refine_ls_shift/su_max 0.510
_refine_ls_shift/su_mean 0.026
_refine_ls_structure_factor_coef Fsqd
_refine_ls_weighting_details 'w=1/[\s^2^(Fo^2^)+(0.1267P)^2^] where P=(Fo^2^+2Fc^2^)/3'
_refine_ls_weighting_scheme calc
_refine_ls_wR_factor_gt 0.1693
_refine_ls_wR_factor_ref 0.2015
_reflns_Friedel_coverage 0.882
_reflns_Friedel_fraction_full 0.986
_reflns_Friedel_fraction_max 0.952
_reflns_number_gt 4516
_reflns_number_total 7026
_reflns_threshold_expression 'I > 2\s(I)'
_cod_data_source_file c8mh00302e2.cif
_cod_data_source_block SeriBupr1_0m
_cod_depositor_comments 'Adding full bibliography for 1549262--1549266.cif.'
_cod_original_cell_volume 3607.6(13)
_cod_database_code 1549266
_shelx_space_group_comment
;
The symmetry employed for this shelxl refinement is uniquely defined
by the following loop, which should always be used as a source of
symmetry information in preference to the above space-group names.
They are only intended as comments.
;
_shelxl_version_number 2013-4

loop_
_space_group_symop_operation_xyz
'x, y, z'
'-y, x-y, z'
'-x+y, -x, z'
'-x, -y, z+1/2'
'y, -x+y, z+1/2'
'x-y, x, z+1/2'

loop_
_atom_site_label
_atom_site_type_symbol
_atom_site_fract_x
_atom_site_fract_y
_atom_site_fract_z
_atom_site_U_iso_or_equiv
_atom_site_adp_type
_atom_site_occupancy
_atom_site_site_symmetry_order
_atom_site_calc_flag
_atom_site_refinement_flags_posn
_atom_site_refinement_flags_adp
_atom_site_refinement_flags_occupancy
Cu1 Cu 0.42304(6) -0.13571(6) 0.4911(9) 0.0253(3) Uani 1 1 d . . .
Cu2 Cu 0.41731(6) -0.13661(6) 0.7478(9) 0.0242(3) Uani 1 1 d . . .
Ca1 Ca 0.3333 -0.3333 0.6190(9) 0.0127(4) Uani 1 3 d S T P
O1H O 0.3580(3) -0.1779(2) 0.6172(11) 0.0215(8) Uani 1 1 d . . .
N1 N 0.5025(6) -0.0970(6) 0.3773(12) 0.035(2) Uani 1 1 d . . .
N2 N 0.4922(6) -0.0991(5) 0.8667(11) 0.0282(19) Uani 1 1 d . . .
O1 O 0.4394(4) -0.2381(4) 0.4839(10) 0.0248(14) Uani 1 1 d . . .
O2 O 0.4303(4) -0.0186(4) 0.4759(11) 0.0299(17) Uani 1 1 d . . .
O3 O 0.2977(5) -0.2021(4) 0.3864(11) 0.042(2) Uani 1 1 d . . .
O4 O 0.4371(4) -0.2381(3) 0.7554(10) 0.0236(14) Uani 1 1 d . . .
O5 O 0.4262(4) -0.0201(4) 0.7642(11) 0.0319(18) Uani 1 1 d . . .
O6 O 0.2896(5) -0.2014(5) 0.8425(11) 0.042(2) Uani 1 1 d . . .
C1 C 0.4873(7) -0.2376(6) 0.4125(13) 0.031(2) Uani 1 1 d . . .
C2 C 0.5311(9) -0.1562(8) 0.3358(15) 0.054(4) Uani 1 1 d . . .
C3 C 0.4823(6) 0.0217(6) 0.3987(13) 0.026(2) Uani 1 1 d . . .
C4 C 0.4869(7) -0.2332(6) 0.8331(13) 0.030(2) Uani 1 1 d . . .
C5 C 0.5219(9) -0.1555(7) 0.9012(14) 0.047(3) Uani 1 1 d . . .
C6 C 0.4750(6) 0.0208(6) 0.8401(12) 0.026(2) Uani 1 1 d . . .
C2H C 0.4798(12) -0.1939(9) 1.0191(14) 0.073(4) Uani 1 1 d . . .
C3H C 0.6319(10) -0.1138(8) 0.353(2) 0.087(6) Uani 1 1 d . . .
O2H O 0.4003(14) -0.2270(14) 1.0367(19) 0.121(7) Uani 0.7 1 d . . P
O2H' O 0.488(2) -0.1451(14) 1.097(2) 0.064(9) Uani 0.3 1 d . . P
O3H O 0.6607(8) -0.0918(11) 0.461(2) 0.171(8) Uani 1 1 d . . .
O2W O 0.6532(9) -0.0178(7) 0.1177(17) 0.122(4) Uani 1 1 d . . .
O3W O 0.7194(13) 0.0818(9) 0.4655(17) 0.181(9) Uani 1 1 d . . .
O4W O 0.751(5) 0.001(5) -0.205(6) 0.54(4) Uiso 1 1 d . . .
O5W O 0.679(3) -0.149(3) 0.091(3) 0.38(2) Uani 1 1 d . U .
O6W O 0.6456(12) 0.1311(11) 0.6804(15) 0.172(9) Uani 1 1 d . U .
C2T C 1.0000 0.0000 0.019(3) 1.00(9) Uani 1 3 d DS TU P
C10L C 0.999(3) 0.146(4) 0.044(7) 0.86(9) Uani 0.3333 1 d D U P
N1L N 0.8976(19) 0.011(3) -0.068(2) 0.97(9) Uani 0.3333 1 d D U P
C6L C 0.907(2) 0.077(2) 0.0145(19) 0.92(9) Uani 0.3333 1 d D U P
C4T C 0.898(2) -0.1137(15) -0.068(3) 0.98(9) Uani 0.3333 1 d D U P
C1O C 0.882(6) 0.044(3) 0.127(2) 0.87(9) Uani 0.3333 1 d D U P
C3T C 1.0000 0.0000 -0.155(3) 0.99(9) Uani 1 3 d DS TU P
C1T C 0.9486(10) -0.0259(15) -0.068(3) 0.98(9) Uani 0.3333 1 d D U P
O10 O 0.899(7) -0.013(6) 0.134(7) 0.83(9) Uani 0.3333 1 d D U P
C1P C 0.835(6) 0.104(4) 0.255(4) 1.22(10) Uani 0.3333 1 d DG U P
C3P C 0.832(7) 0.170(4) 0.309(5) 1.22(10) Uani 0.3333 1 d G U P
C2P C 0.870(6) 0.252(4) 0.267(4) 1.21(10) Uani 0.3333 1 d G U P
C4P C 0.909(3) 0.268(3) 0.170(4) 1.21(10) Uani 0.3333 1 d DG U P
C5P C 0.912(5) 0.203(3) 0.116(4) 1.22(10) Uani 0.3333 1 d DG U P
C6P C 0.875(6) 0.121(3) 0.158(4) 1.23(10) Uani 0.3333 1 d DG U P
Cl1 Cl 0.953(4) 0.378(3) 0.129(5) 0.37(3) Uani 0.3333 1 d D U P
O7W O 0.8024(10) 0.1745(12) 0.115(2) 0.100(5) Uani 0.6667 1 d . U P
O8W O 0.9495(8) 0.3767(9) 0.1250(17) 0.065(5) Uani 0.6667 1 d . U P

loop_
_atom_site_aniso_label
_atom_site_aniso_U_11
_atom_site_aniso_U_22
_atom_site_aniso_U_33
_atom_site_aniso_U_23
_atom_site_aniso_U_13
_atom_site_aniso_U_12
Cu1 0.0305(6) 0.0175(5) 0.0283(8) 0.0073(6) 0.0085(5) 0.0122(4)
Cu2 0.0284(6) 0.0151(5) 0.0273(8) -0.0055(6) -0.0065(5) 0.0096(4)
Ca1 0.0109(5) 0.0109(5) 0.0164(8) 0.000 0.000 0.0055(2)
O1H 0.021(2) 0.0145(18) 0.025(2) 0.002(3) 0.002(4) 0.0062(16)
N1 0.042(5) 0.025(4) 0.050(6) 0.018(4) 0.021(4) 0.025(4)
N2 0.038(5) 0.015(4) 0.022(4) -0.004(3) -0.010(3) 0.007(3)
O1 0.030(3) 0.020(3) 0.029(4) 0.004(3) 0.004(4) 0.016(3)
O2 0.035(3) 0.020(3) 0.033(5) 0.005(3) 0.012(3) 0.012(3)
O3 0.043(5) 0.018(3) 0.046(5) 0.007(3) -0.010(4) -0.001(3)
O4 0.022(3) 0.018(3) 0.031(4) -0.006(3) -0.009(3) 0.009(2)
O5 0.033(3) 0.021(3) 0.035(6) -0.006(3) -0.007(3) 0.008(3)
O6 0.033(4) 0.028(4) 0.052(5) -0.012(3) 0.016(4) 0.007(3)
C1 0.034(6) 0.029(5) 0.027(6) 0.013(4) 0.011(4) 0.014(4)
C2 0.080(9) 0.034(6) 0.069(10) 0.022(6) 0.041(7) 0.043(6)
C3 0.023(5) 0.016(4) 0.033(7) 0.008(4) -0.002(4) 0.006(4)
C4 0.034(5) 0.026(5) 0.037(7) -0.002(4) -0.007(5) 0.020(4)
C5 0.065(8) 0.026(5) 0.050(8) -0.011(5) -0.036(6) 0.023(5)
C6 0.029(5) 0.021(5) 0.022(6) 0.001(4) -0.010(4) 0.007(4)
C2H 0.129(14) 0.065(8) 0.050(7) -0.007(6) -0.007(8) 0.067(9)
C3H 0.062(9) 0.041(7) 0.162(17) 0.043(9) 0.059(10) 0.030(7)
O2H 0.121(16) 0.122(15) 0.112(15) 0.043(12) 0.036(12) 0.055(13)
O2H' 0.12(2) 0.032(11) 0.04(2) -0.004(10) -0.005(14) 0.038(13)
O3H 0.059(8) 0.130(13) 0.31(3) 0.031(15) -0.019(12) 0.039(8)
O2W 0.199(12) 0.087(7) 0.067(6) 0.032(9) 0.020(12) 0.061(8)
O3W 0.205(17) 0.081(9) 0.204(16) 0.055(10) -0.102(14) 0.032(10)
O5W 0.48(5) 0.44(5) 0.24(4) -0.20(3) 0.01(3) 0.24(4)
O6W 0.154(14) 0.162(14) 0.102(10) -0.038(10) 0.050(11) 0.006(12)
C2T 0.50(6) 0.50(6) 2.0(3) 0.000 0.000 0.25(3)
C10L 0.38(7) 0.37(7) 2.0(3) -0.02(6) -0.05(5) 0.33(6)
N1L 0.47(6) 0.45(6) 2.0(3) -0.02(4) -0.01(3) 0.24(4)
C6L 0.41(6) 0.44(7) 2.0(3) 0.01(5) -0.07(5) 0.28(5)
C4T 0.49(8) 0.47(6) 2.0(3) 0.00(3) 0.00(4) 0.25(4)
C1O 0.37(7) 0.42(7) 2.0(3) 0.00(5) -0.06(5) 0.33(6)
C3T 0.49(6) 0.49(6) 2.0(3) 0.000 0.000 0.25(3)
C1T 0.49(6) 0.47(6) 2.0(3) -0.001(19) 0.00(2) 0.26(4)
O10 0.25(7) 0.38(8) 2.0(3) 0.00(7) -0.06(7) 0.25(7)
C1P 0.61(16) 2.00(14) 0.12(5) -0.40(8) 0.03(7) -0.04(14)
C3P 0.60(16) 2.00(14) 0.12(5) -0.40(8) 0.04(7) -0.04(14)
C2P 0.60(16) 2.00(14) 0.09(5) -0.40(8) 0.02(7) -0.05(14)
C4P 0.60(16) 2.00(14) 0.10(5) -0.40(8) 0.02(7) -0.05(14)
C5P 0.61(16) 2.00(14) 0.12(5) -0.40(8) 0.03(7) -0.05(14)
C6P 0.61(16) 2.00(14) 0.13(5) -0.40(8) 0.05(7) -0.05(14)
Cl1 0.43(6) 0.37(6) 0.43(7) -0.18(5) 0.00(6) 0.29(5)
O7W 0.100(10) 0.164(14) 0.092(10) -0.024(15) -0.008(13) 0.107(11)
O8W 0.048(6) 0.076(9) 0.027(5) -0.002(9) -0.009(8) -0.002(6)

loop_
_atom_type_symbol
_atom_type_description
_atom_type_scat_dispersion_real
_atom_type_scat_dispersion_imag
_atom_type_scat_source
C C 0.0033 0.0016 'International Tables Vol C Tables 4.2.6.8 and 6.1.1.4'
H H 0.0000 0.0000 'International Tables Vol C Tables 4.2.6.8 and 6.1.1.4'
N N 0.0061 0.0033 'International Tables Vol C Tables 4.2.6.8 and 6.1.1.4'
O O 0.0106 0.0060 'International Tables Vol C Tables 4.2.6.8 and 6.1.1.4'
Cl Cl 0.1484 0.1585 'International Tables Vol C Tables 4.2.6.8 and 6.1.1.4'
Ca Ca 0.2262 0.3064 'International Tables Vol C Tables 4.2.6.8 and 6.1.1.4'
Cu Cu 0.3201 1.2651 'International Tables Vol C Tables 4.2.6.8 and 6.1.1.4'

loop_
_geom_angle_atom_site_label_1
_geom_angle_atom_site_label_2
_geom_angle_atom_site_label_3
_geom_angle
_geom_angle_site_symmetry_1
_geom_angle_site_symmetry_3
O1H Cu1 N1 169.9(3) . .
O1H Cu1 O1 90.9(2) . .
N1 Cu1 O1 82.7(3) . .
O1H Cu1 O2 101.5(2) . .
N1 Cu1 O2 84.4(3) . .
O1 Cu1 O2 166.8(3) . .
O1H Cu1 Cl1 85.8(9) . 6_545
N1 Cu1 Cl1 86.5(10) . 6_545
O1 Cu1 Cl1 90.2(10) . 6_545
O2 Cu1 Cl1 86.3(11) . 6_545
O1H Cu1 O3 92.4(3) . .
N1 Cu1 O3 95.6(4) . .
O1 Cu1 O3 92.9(3) . .
O2 Cu1 O3 91.1(3) . .
Cl1 Cu1 O3 176.5(9) 6_545 .
O1H Cu1 Ca1 47.17(13) . .
N1 Cu1 Ca1 127.6(2) . .
O1 Cu1 Ca1 45.0(2) . .
O2 Cu1 Ca1 148.0(2) . .
Cl1 Cu1 Ca1 95.8(11) 6_545 .
O3 Cu1 Ca1 85.17(18) . .
N2 Cu2 O1H 169.4(3) . .
N2 Cu2 O4 82.6(3) . .
O1H Cu2 O4 90.4(2) . .
N2 Cu2 O5 82.8(3) . .
O1H Cu2 O5 103.4(2) . .
O4 Cu2 O5 164.7(3) . .
N2 Cu2 C2P 54(5) . 6_545
O1H Cu2 C2P 115(5) . 6_545
O4 Cu2 C2P 53(7) . 6_545
O5 Cu2 C2P 114(7) . 6_545
N2 Cu2 O6 95.9(4) . .
O1H Cu2 O6 92.6(3) . .
O4 Cu2 O6 95.5(3) . .
O5 Cu2 O6 90.7(3) . .
C2P Cu2 O6 135.1(18) 6_545 .
N2 Cu2 Cl1 84.4(12) . 6_545
O1H Cu2 Cl1 87.5(12) . 6_545
O4 Cu2 Cl1 87.9(10) . 6_545
O5 Cu2 Cl1 86.0(11) . 6_545
C2P Cu2 Cl1 47(2) 6_545 6_545
O6 Cu2 Cl1 176.6(10) . 6_545
N2 Cu2 Ca1 127.2(3) . .
O1H Cu2 Ca1 47.23(13) . .
O4 Cu2 Ca1 44.99(18) . .
O5 Cu2 Ca1 149.9(2) . .
C2P Cu2 Ca1 89(8) 6_545 .
O6 Cu2 Ca1 85.52(19) . .
Cl1 Cu2 Ca1 97.0(11) 6_545 .
O1 Ca1 O1 77.6(2) 3_655 .
O1 Ca1 O1 77.6(2) 3_655 2_545
O1 Ca1 O1 77.6(2) . 2_545
O1 Ca1 O4 137.1(2) 3_655 2_545
O1 Ca1 O4 138.6(2) . 2_545
O1 Ca1 O4 88.02(14) 2_545 2_545
O1 Ca1 O4 88.03(14) 3_655 3_655
O1 Ca1 O4 137.1(2) . 3_655
O1 Ca1 O4 138.6(2) 2_545 3_655
O4 Ca1 O4 76.5(3) 2_545 3_655
O1 Ca1 O4 138.6(2) 3_655 .
O1 Ca1 O4 88.02(14) . .
O1 Ca1 O4 137.1(2) 2_545 .
O4 Ca1 O4 76.5(3) 2_545 .
O4 Ca1 O4 76.5(3) 3_655 .
O1 Ca1 O1H 66.3(2) 3_655 3_655
O1 Ca1 O1H 70.6(2) . 3_655
O1 Ca1 O1H 135.7(3) 2_545 3_655
O4 Ca1 O1H 136.0(3) 2_545 3_655
O4 Ca1 O1H 66.6(2) 3_655 3_655
O4 Ca1 O1H 72.3(2) . 3_655
O1 Ca1 O1H 135.7(3) 3_655 .
O1 Ca1 O1H 66.3(2) . .
O1 Ca1 O1H 70.6(2) 2_545 .
O4 Ca1 O1H 72.3(2) 2_545 .
O4 Ca1 O1H 136.0(3) 3_655 .
O4 Ca1 O1H 66.6(2) . .
O1H Ca1 O1H 119.992(8) 3_655 .
O1 Ca1 O1H 70.6(2) 3_655 2_545
O1 Ca1 O1H 135.7(3) . 2_545
O1 Ca1 O1H 66.3(2) 2_545 2_545
O4 Ca1 O1H 66.6(2) 2_545 2_545
O4 Ca1 O1H 72.3(2) 3_655 2_545
O4 Ca1 O1H 136.0(3) . 2_545
O1H Ca1 O1H 119.995(7) 3_655 2_545
O1H Ca1 O1H 119.990(7) . 2_545
O1 Ca1 Cu1 105.57(19) 3_655 .
O1 Ca1 Cu1 34.40(13) . .
O1 Ca1 Cu1 65.30(14) 2_545 .
O4 Ca1 Cu1 104.41(14) 2_545 .
O4 Ca1 Cu1 155.64(16) 3_655 .
O4 Ca1 Cu1 80.02(14) . .
O1H Ca1 Cu1 99.93(13) 3_655 .
O1H Ca1 Cu1 32.74(17) . .
O1H Ca1 Cu1 131.01(16) 2_545 .
O1 Ca1 Cu1 65.29(14) 3_655 2_545
O1 Ca1 Cu1 105.57(19) . 2_545
O1 Ca1 Cu1 34.40(13) 2_545 2_545
O4 Ca1 Cu1 80.02(14) 2_545 2_545
O4 Ca1 Cu1 104.40(14) 3_655 2_545
O4 Ca1 Cu1 155.64(16) . 2_545
O1H Ca1 Cu1 131.01(16) 3_655 2_545
O1H Ca1 Cu1 99.93(13) . 2_545
O1H Ca1 Cu1 32.74(17) 2_545 2_545
Cu1 Ca1 Cu1 99.67(9) . 2_545
O1 Ca1 Cu1 34.40(13) 3_655 3_655
O1 Ca1 Cu1 65.29(14) . 3_655
O1 Ca1 Cu1 105.57(19) 2_545 3_655
O4 Ca1 Cu1 155.64(16) 2_545 3_655
O4 Ca1 Cu1 80.02(14) 3_655 3_655
O4 Ca1 Cu1 104.40(14) . 3_655
O1H Ca1 Cu1 32.74(17) 3_655 3_655
O1H Ca1 Cu1 131.01(16) . 3_655
O1H Ca1 Cu1 99.93(13) 2_545 3_655
Cu1 Ca1 Cu1 99.67(9) . 3_655
Cu1 Ca1 Cu1 99.67(9) 2_545 3_655
Cu2 O1H Cu1 118.2(2) . .
Cu2 O1H Ca1 99.8(3) . .
Cu1 O1H Ca1 100.1(2) . .
C6 N1 C2 125.4(9) 4_654 .
C6 N1 Cu1 116.3(7) 4_654 .
C2 N1 Cu1 118.3(7) . .
C3 N2 C5 127.3(9) 4_655 .
C3 N2 Cu2 116.0(7) 4_655 .
C5 N2 Cu2 116.2(7) . .
C3 N2 C2P 117(9) 4_655 6_545
C5 N2 C2P 53(2) . 6_545
Cu2 N2 C2P 93(7) . 6_545
C1 O1 Cu1 116.2(6) . .
C1 O1 Ca1 142.6(6) . .
Cu1 O1 Ca1 100.6(3) . .
C3 O2 Cu1 107.5(6) . .
C1 O3 Cu1 118.6(7) 2_545 .
C4 O4 Cu2 113.3(6) . .
C4 O4 Ca1 145.7(6) . .
Cu2 O4 Ca1 100.1(2) . .
C6 O5 Cu2 110.7(6) . .
C4 O6 Cu2 123.2(6) 2_545 .
O3 C1 O1 127.5(9) 3_655 .
O3 C1 C2 113.7(9) 3_655 .
O1 C1 C2 118.5(9) . .
N1 C2 C3H 108.9(11) . .
N1 C2 C1 104.1(9) . .
C3H C2 C1 105.9(10) . .
O2 C3 N2 127.4(9) . 4_654
O2 C3 C6 119.9(6) . 4_654
N2 C3 C6 112.7(8) 4_654 4_654
O6 C4 O4 119.6(9) 3_655 .
O6 C4 C5 122.6(9) 3_655 .
O4 C4 C5 117.5(8) . .
O6 C4 C3P 67(7) 3_655 6_545
O4 C4 C3P 122(2) . 6_545
C5 C4 C3P 79(9) . 6_545
N2 C5 C4 110.4(9) . .
N2 C5 C2H 108.7(11) . .
C4 C5 C2H 104.5(10) . .
N2 C5 C3P 125(4) . 6_545
C4 C5 C3P 71(9) . 6_545
C2H C5 C3P 124.6(17) . 6_545
O5 C6 N1 130.4(9) . 4_655
O5 C6 C3 117.6(7) . 4_655
N1 C6 C3 112.0(7) 4_655 4_655
O2H C2H O2H' 84(2) . .
O2H C2H C5 121.7(15) . .
O2H' C2H C5 123.1(15) . .
O3H C3H C2 115.2(12) . .
C2H O2H O2H' 48.4(14) . .
C2H O2H' O2H 47.2(13) . .
C3H O3H C5P 165(7) . 6_545
C1T C2T C1T 60.5(11) . 3_765
C1T C2T C1T 60.5(11) . 2_645
C1T C2T C1T 60.5(11) 3_765 2_645
C1T N1L C6L 121.8(17) . .
N1L C6L C10L 116.9(7) . .
N1L C6L C1O 116.9(7) . .
C10L C6L C1O 94.0(8) . .
O10 C1O C6P 158(9) . .
O10 C1O C6L 104(2) . .
C6P C1O C6L 92(2) . .
C1T C3T C1T 60.4(11) . 3_765
C1T C3T C1T 60.4(11) . 2_645
C1T C3T C1T 60.4(11) 3_765 2_645
C4T C1T C2T 109.6(13) . .
C4T C1T C3T 109.5(13) . .
C2T C1T C3T 108.9(13) . .
C4T C1T N1L 109.7(13) . .
C2T C1T N1L 109.6(13) . .
C3T C1T N1L 109.5(13) . .
C4T C1T C1T 155.1(17) . 3_765
C2T C1T C1T 59.8(6) . 3_765
C3T C1T C1T 59.8(6) . 3_765
N1L C1T C1T 95.2(17) . 3_765
C4T C1T C1T 95.1(17) . 2_645
C2T C1T C1T 59.8(6) . 2_645
C3T C1T C1T 59.8(6) . 2_645
N1L C1T C1T 155.2(17) . 2_645
C1T C1T C1T 59.999(3) 3_765 2_645
C3P C1P C6P 120.0 . .
C3P C1P O7W 79(2) . .
C6P C1P O7W 57(3) . .
C2P C3P C1P 120.0 . .
C2P C3P C4 55.8(18) . 5_664
C1P C3P C4 150(4) . 5_664
C2P C3P C5 52.0(17) . 5_664
C1P C3P C5 172(2) . 5_664
C4 C3P C5 30.4(7) 5_664 5_664
C4P C2P C3P 120.0 . .
C4P C2P N2 111(2) . 5_664
C3P C2P N2 128.3(19) . 5_664
C4P C2P Cu2 89.6(16) . 5_664
C3P C2P Cu2 146.6(16) . 5_664
N2 C2P Cu2 32.6(7) 5_664 5_664
O8W C4P C5P 126(2) . .
O8W C4P C2P 114(2) . .
C5P C4P C2P 120.0 . .
O8W C4P Cl1 3(2) . .
C5P C4P Cl1 126.6(15) . .
C2P C4P Cl1 113.4(15) . .
C4P C5P C6P 120.0 . .
C4P C5P O8W 30.8(15) . .
C6P C5P O8W 150.7(15) . .
C4P C5P O3H 97.4(19) . 5_664
C6P C5P O3H 132(2) . 5_664
O8W C5P O3H 70.5(14) . 5_664
C5P C6P C1P 120.0 . .
C5P C6P C1O 131.1(10) . .
C1P C6P C1O 108.0(9) . .
C5P C6P O7W 59(2) . .
C1P C6P O7W 88(3) . .
C1O C6P O7W 137(6) . .
O8W Cl1 C4P 94(10) . .
O8W Cl1 Cu1 32(10) . 5_664
C4P Cl1 Cu1 125(2) . 5_664
O8W Cl1 Cu2 80(10) . 5_664
C4P Cl1 Cu2 106(2) . 5_664
Cu1 Cl1 Cu2 68.3(10) 5_664 5_664
C6P O7W C1P 34.9(13) . .
C4P O8W Cl1 84(10) . .
C4P O8W C5P 23.2(9) . .
Cl1 O8W C5P 89(10) . .

loop_
_geom_bond_atom_site_label_1
_geom_bond_atom_site_label_2
_geom_bond_distance
_geom_bond_site_symmetry_2
Cu1 O1H 1.920(8) .
Cu1 N1 1.918(9) .
Cu1 O1 2.009(6) .
Cu1 O2 2.055(6) .
Cu1 Cl1 2.98(6) 6_545
Cu1 O3 2.373(8) .
Cu1 Ca1 3.495(2) .
Cu2 N2 1.923(8) .
Cu2 O1H 1.929(8) .
Cu2 O4 2.031(5) .
Cu2 O5 2.032(6) .
Cu2 C2P 3.56(19) 6_545
Cu2 O6 2.333(8) .
Cu2 Cl1 2.91(4) 6_545
Cu2 Ca1 3.495(2) .
Ca1 O1 2.516(7) 3_655
Ca1 O1 2.516(7) .
Ca1 O1 2.516(7) 2_545
Ca1 O4 2.510(7) 2_545
Ca1 O4 2.510(7) 3_655
Ca1 O4 2.510(7) .
Ca1 O1H 2.604(4) 3_655
Ca1 O1H 2.604(4) .
Ca1 O1H 2.604(4) 2_545
Ca1 Cu1 3.495(2) 2_545
Ca1 Cu1 3.495(2) 3_655
N1 C6 1.311(13) 4_654
N1 C2 1.494(13) .
N2 C3 1.297(12) 4_655
N2 C5 1.434(14) .
N2 C2P 2.89(18) 6_545
O1 C1 1.256(12) .
O2 C3 1.308(12) .
O3 C1 1.261(12) 2_545
O4 C4 1.316(12) .
O5 C6 1.273(11) .
O6 C4 1.267(12) 2_545
C1 O3 1.261(12) 3_655
C1 C2 1.607(15) .
C2 C3H 1.59(2) .
C3 N2 1.297(12) 4_654
C3 C6 1.527(10) 4_654
C4 O6 1.267(12) 3_655
C4 C5 1.496(15) .
C4 C3P 2.8(3) 6_545
C5 C2H 1.68(2) .
C5 C3P 2.90(18) 6_545
C6 N1 1.311(13) 4_655
C6 C3 1.527(10) 4_655
C2H O2H 1.27(2) .
C2H O2H' 1.29(3) .
C3H O3H 1.46(3) .
O2H O2H' 1.72(4) .
O3H C5P 2.16(15) 6_545
C2T C1T 1.378(13) .
C2T C1T 1.378(13) 3_765
C2T C1T 1.378(13) 2_645
C10L C6L 1.5400(15) .
N1L C1T 1.373(13) .
N1L C6L 1.5400(15) .
C6L C1O 1.5400(15) .
C4T C1T 1.374(13) .
C1O O10 1.201(14) .
C1O C6P 1.512(10) .
C3T C1T 1.379(13) .
C3T C1T 1.379(13) 3_765
C3T C1T 1.379(13) 2_645
C1T C1T 1.39(3) 3_765
C1T C1T 1.39(3) 2_645
C1P C3P 1.3900 .
C1P C6P 1.3900 .
C1P O7W 2.43(8) .
C3P C2P 1.3900 .
C3P C4 2.79(8) 5_664
C3P C5 2.90(6) 5_664
C2P C4P 1.3900 .
C2P N2 2.89(5) 5_664
C2P Cu2 3.56(6) 5_664
C4P O8W 1.80(6) .
C4P C5P 1.3900 .
C4P Cl1 1.797(14) .
C5P C6P 1.3900 .
C5P O8W 2.85(5) .
C5P O3H 2.16(6) 5_664
C6P O7W 2.05(8) .
Cl1 O8W 0.08(7) .
Cl1 Cu1 2.98(6) 5_664
Cl1 Cu2 2.91(4) 5_664
